data_1533672
loop_
_publ_author_name
'Song, G.B.'
'Chen, X.L.'
'Han, C.Q.'
'Liang, J.K.'
'Liu, Q.L.'
'Liu, F.S.'
'Zhou, Y.Q.'
'Rao, G.H.'

_publ_section_title
;
 Subsolidus phase relation and crystal structure of compounds in the Pr Ox
 - Ca O - Cu O system
;
_journal_name_full 'Journal of Solid State Chemistry'
_journal_page_first 2394
_journal_page_last 2403
_journal_volume 177
_journal_year 2004
_chemical_formula_sum 'Ca10 Cu24 O41 Pr4'
_chemical_name_systematic 'Ca10 Pr4 (Cu24 O41)'
_space_group_IT_number 66
_symmetry_space_group_name_Hall '-C 2 2c'
_symmetry_space_group_name_H-M 'C c c m'
_cell_angle_alpha 90
_cell_angle_beta 90
_cell_angle_gamma 90
_cell_formula_units_Z 4
_cell_length_a 11.278
_cell_length_b 12.448
_cell_length_c 27.486
_cell_volume 3858.720
_citation_journal_id_ASTM JSSCBI
_cod_data_source_file Song_JSSCBI_2004_1774.cif
_cod_data_source_block Ca10Cu24O41Pr4
_cod_original_cell_volume 3858.719
_cod_database_code 1533672

loop_
_symmetry_equiv_pos_as_xyz
x,y,z
-x,-y,z
x,-y,-z+1/2
-x,y,-z+1/2
-x,-y,-z
x,y,-z
-x,y,z-1/2
x,-y,z-1/2
x+1/2,y+1/2,z
-x+1/2,-y+1/2,z
x+1/2,-y+1/2,-z+1/2
-x+1/2,y+1/2,-z+1/2
-x+1/2,-y+1/2,-z
x+1/2,y+1/2,-z
-x+1/2,y+1/2,z-1/2
x+1/2,-y+1/2,z-1/2

loop_
_atom_site_label
_atom_site_type_symbol
_atom_site_fract_x
_atom_site_fract_y
_atom_site_fract_z
_atom_site_occupancy
_atom_site_U_iso_or_equiv
Ca1 Ca+2 0.751 0.1305 0.0725 1 0.0
Pr1 Pr+3 0.257 0.1274 0.135 1 0.0
O9 O-2 0.118 0 0.1 1 0.0
Cu2 Cu+2 0.0858 0.2502 0.2178 1 0.0
O6 O-2 0.25 0.25 0.214 1 0.0
O8 O-2 0.75 0.25 0 1 0.0
O12 O-2 0.382 0 0.15 1 0.0
O7 O-2 0.25 0.25 0.357 1 0.0
Cu5 Cu+2 0 0 0.0617 1 0.0
Cu8 Cu+2 0.5 0 0.1894 1 0.0
Cu6 Cu+2 0 0 0.157 1 0.0
Ca3 Ca+2 0.2387 0.1362 0 1 0.0
Cu9 Cu+2 0.5 0 0 1 0.0
O10 O-2 0.118 0 0.2 1 0.0
O1 O-2 0.086 0.25 0.143 1 0.0
O3 O-2 0.086 0.25 0.429 1 0.0
Cu7 Cu+2 0.5 0 0.1224 1 0.0
O13 O-2 0.382 0 0.25 1 0.0
O2 O-2 0.086 0.25 0.286 1 0.0
Cu3 Cu+2 0.088 0.2431 0.356 1 0.0
Ca2 Ca+2 0.7527 0.1259 0.2299 1 0.0
O14 O-2 0.118 0 0 1 0.0
O5 O-2 0.25 0.25 0.071 1 0.0
O11 O-2 0.382 0 0.05 1 0.0
Cu1 Cu+2 0.0845 0.2553 0.0716 1 0.0
O4 O-2 0.086 0.25 0 1 0.0
Cu10 Cu+2 0 0 0.25 1 0.0
Cu4 Cu+2 0.9135 0.2261 0 1 0.0
